data_1567295
loop_
_publ_author_name
'Heck, Joshua'
'Metz, Fabian'
'Buchenau, S\"oren'
'Teubner, Melissa'
'Grimm-Lebsanft, Benjamin'
'Spaniol, Thomas P.'
'Hoffmann, Alexander'
'R\"ubhausen, Michael A.'
'Herres-Pawlis, Sonja'

_publ_section_title
;
 Manipulating electron transfer -- the influence of substituents on novel
 copper guanidine quinolinyl complexes
;
_journal_issue 28
_journal_name_full 'Chemical Science'
_journal_page_first 8274
_journal_page_last 8288
_journal_paper_doi 10.1039/D2SC02910C
_journal_volume 13
_journal_year 2022
_chemical_formula_moiety 'C40 H56 Cu N8, 2(C F3 O3 S)'
_chemical_formula_sum 'C42 H56 Cu F6 N8 O6 S2'
_chemical_formula_weight 1010.60
_space_group_crystal_system orthorhombic
_space_group_IT_number 60
_space_group_name_Hall '-P 2n 2ab'
_space_group_name_H-M_alt 'P b c n'
_atom_sites_solution_hydrogens geom
_audit_creation_method SHELXL-2018/3
_audit_update_record
;
2022-01-06 deposited with the CCDC.	2022-07-06 downloaded from the CCDC.
;
_cell_angle_alpha 90
_cell_angle_beta 90
_cell_angle_gamma 90
_cell_formula_units_Z 4
_cell_length_a 12.407(3)
_cell_length_b 21.571(4)
_cell_length_c 16.723(3)
_cell_measurement_reflns_used 33899
_cell_measurement_temperature 100(2)
_cell_measurement_theta_max 33.99
_cell_measurement_theta_min 2.25
_cell_volume 4475.6(16)
_computing_cell_refinement
;
X-Area Recipe 1.33.0.0 (STOE, 2015)
;
_computing_data_collection
;
X-Area Pilatus3_SV 1.31.131.0 (STOE, 2017)
;
_computing_data_reduction
;
X-Area Integrate 1.71.0.0 (STOE, 2016)
X-Area LANA 1.71.4.0 (STOE, 2017)
;
_computing_molecular_graphics SHELXTL
_computing_publication_material
;
STOE & Cie GmbH, X-Area, software package for collecting single-crystal or
multi-domain crystal data on STOE area-detector diffractometers, for image 
processing, for the correction and scaling of reflection intensities and 
for outlier rejection, version 1.77, Darmstadt 2016
;
_computing_structure_refinement 'SHELXL-2018/3 (Sheldrick, 2018)'
_computing_structure_solution 'SHELXS-97 (Sheldrick, 1990)'
_diffrn_ambient_temperature 100
_diffrn_detector 'Hybrid Pixel Counting Detector'
_diffrn_detector_area_resol_mean 5.81
_diffrn_detector_type 'Dectris Pilatus 200K'
_diffrn_measured_fraction_theta_full 0.999
_diffrn_measured_fraction_theta_max 0.999
_diffrn_measurement_details ' 1201 frames, detector distance = 60 mm'
_diffrn_measurement_device '4-circle diffractometer'
_diffrn_measurement_device_type 'STOE STADIVARI'
_diffrn_measurement_method 'rotation method, \w scans'
_diffrn_radiation_collimation '0.6 mm diameter'
_diffrn_radiation_monochromator 'Graded multilayer mirror'
_diffrn_radiation_polarisn_norm 270
_diffrn_radiation_probe x-ray
_diffrn_radiation_type 'Mo K\a'
_diffrn_radiation_wavelength 0.71073
_diffrn_reflns_av_R_equivalents 0.0335
_diffrn_reflns_av_unetI/netI 0.0179
_diffrn_reflns_Laue_measured_fraction_full 0.999
_diffrn_reflns_Laue_measured_fraction_max 0.999
_diffrn_reflns_limit_h_max 15
_diffrn_reflns_limit_h_min -15
_diffrn_reflns_limit_k_max 23
_diffrn_reflns_limit_k_min -27
_diffrn_reflns_limit_l_max 20
_diffrn_reflns_limit_l_min -21
_diffrn_reflns_number 25415
_diffrn_reflns_point_group_measured_fraction_full 0.999
_diffrn_reflns_point_group_measured_fraction_max 0.999
_diffrn_reflns_theta_full 25.242
_diffrn_reflns_theta_max 26.998
_diffrn_reflns_theta_min 2.247
_diffrn_source 'Genix Mo'
_diffrn_source_current 1.000
_diffrn_source_power 0.050
_diffrn_source_voltage 50
_exptl_absorpt_coefficient_mu 0.663
_exptl_absorpt_correction_T_max 0.8922
_exptl_absorpt_correction_T_min 0.1625
_exptl_absorpt_correction_type multi-scan
_exptl_absorpt_process_details
;
STOE X-Red32, absorption correction by Gaussian integration, analogous to
P. Coppens, "The Evaluation of Absorption and Extinction in Single-Crystal
Structure Analysis", published in: F. R. Ahmed (Editor), "Crystallographic
Computing", Munksgaard, Copenhagen (1970), 255 - 270.
;
_exptl_crystal_colour 'dark green'
_exptl_crystal_density_diffrn 1.500
_exptl_crystal_description block
_exptl_crystal_F_000 2108
_exptl_crystal_size_max 0.330
_exptl_crystal_size_mid 0.190
_exptl_crystal_size_min 0.180
_refine_diff_density_max 0.574
_refine_diff_density_min -0.446
_refine_diff_density_rms 0.078
_refine_ls_extinction_method none
_refine_ls_goodness_of_fit_ref 1.217
_refine_ls_hydrogen_treatment constr
_refine_ls_matrix_type full
_refine_ls_number_parameters 298
_refine_ls_number_reflns 4887
_refine_ls_number_restraints 0
_refine_ls_restrained_S_all 1.217
_refine_ls_R_factor_all 0.0564
_refine_ls_R_factor_gt 0.0511
_refine_ls_shift/su_max 0.000
_refine_ls_shift/su_mean 0.000
_refine_ls_structure_factor_coef Fsqd
_refine_ls_weighting_details 'w=1/[\s^2^(Fo^2^)+(0.0297P)^2^+10.8328P] where P=(Fo^2^+2Fc^2^)/3'
_refine_ls_weighting_scheme calc
_refine_ls_wR_factor_gt 0.1129
_refine_ls_wR_factor_ref 0.1160
_reflns_Friedel_coverage 0.000
_reflns_number_gt 4560
_reflns_number_total 4887
_reflns_threshold_expression 'I > 2\s(I)'
_cod_data_source_file d2sc02910c2.cif
_cod_data_source_block C6
_cod_original_cell_volume 4475.4(15)
_cod_database_code 1567295
_shelx_shelxl_version_number 2018/3
_shelx_space_group_comment
;
The symmetry employed for this shelxl refinement is uniquely defined
by the following loop, which should always be used as a source of
symmetry information in preference to the above space-group names.
They are only intended as comments.
;
_shelx_estimated_absorpt_t_min 0.811
_shelx_estimated_absorpt_t_max 0.890
_exptl_absorpt_special_details
;
Afterwards scaling of reflection intensities was performed within STOE LANA.
J. Koziskova, F. Hahn, J. Richter, J. Kozisek, "Comparison of different
absorption corrections on the model structure of tetrakis(\m~2~-acetato)-
diaqua-di-copper(II)", Acta Chimica Slovaca, vol. 9, no. 2, 2016, pp. 136 - 140.
Finally a spherical absorption correction was done within STOE LANA.
;

loop_
_space_group_symop_operation_xyz
'x, y, z'
'-x+1/2, -y+1/2, z+1/2'
'-x, y, -z+1/2'
'x+1/2, -y+1/2, -z'
'-x, -y, -z'
'x-1/2, y-1/2, -z-1/2'
'x, -y, z-1/2'
'-x-1/2, y-1/2, z'

loop_
_atom_site_label
_atom_site_type_symbol
_atom_site_fract_x
_atom_site_fract_y
_atom_site_fract_z
_atom_site_U_iso_or_equiv
_atom_site_adp_type
_atom_site_occupancy
_atom_site_site_symmetry_order
_atom_site_calc_flag
_atom_site_refinement_flags_posn
_atom_site_refinement_flags_adp
_atom_site_refinement_flags_occupancy
_atom_site_disorder_assembly
_atom_site_disorder_group
Cu1 Cu 0.500000 0.04785(2) 0.250000 0.01261(12) Uani 1 2 d S T P . .
C1 C 0.33648(19) 0.15051(11) 0.25370(15) 0.0141(5) Uani 1 1 d . . . . .
N1 N 0.36009(17) 0.09032(10) 0.23808(13) 0.0140(4) Uani 1 1 d . . . . .
O1 O 0.6753(2) 0.25571(11) 0.56490(14) 0.0391(6) Uani 1 1 d . . . . .
F1 F 0.48577(16) 0.38904(9) 0.55338(12) 0.0371(5) Uani 1 1 d . . . . .
C100 C 0.5628(2) 0.35366(13) 0.58430(17) 0.0218(6) Uani 1 1 d . . . . .
C21 C 0.6446(2) -0.05429(13) 0.04591(16) 0.0188(5) Uani 1 1 d . . . . .
H21A H 0.620094 -0.091357 0.016085 0.023 Uiso 1 1 calc R U . . .
H21B H 0.612936 -0.017261 0.019954 0.023 Uiso 1 1 calc R U . . .
C20 C 0.7678(2) -0.05024(13) 0.04237(17) 0.0213(6) Uani 1 1 d . . . . .
H20A H 0.791401 -0.050939 -0.014164 0.026 Uiso 1 1 calc R U . . .
H20B H 0.791576 -0.010518 0.066185 0.026 Uiso 1 1 calc R U . . .
C19 C 0.8204(2) -0.10403(14) 0.08733(17) 0.0226(6) Uani 1 1 d . . . . .
H19A H 0.803817 -0.143488 0.059701 0.027 Uiso 1 1 calc R U . . .
H19B H 0.899573 -0.098519 0.087550 0.027 Uiso 1 1 calc R U . . .
C18 C 0.7792(2) -0.10689(13) 0.17292(16) 0.0206(6) Uani 1 1 d . . . . .
H18A H 0.800053 -0.068538 0.201510 0.025 Uiso 1 1 calc R U . . .
H18B H 0.812896 -0.142446 0.200788 0.025 Uiso 1 1 calc R U . . .
C17 C 0.6563(2) -0.11397(12) 0.17488(16) 0.0188(5) Uani 1 1 d . . . . .
H17A H 0.634990 -0.152770 0.147475 0.023 Uiso 1 1 calc R U . . .
H17B H 0.631044 -0.116180 0.230971 0.023 Uiso 1 1 calc R U . . .
C16 C 0.6047(2) -0.05829(12) 0.13294(15) 0.0149(5) Uani 1 1 d . . . . .
H16 H 0.629960 -0.020096 0.161160 0.018 Uiso 1 1 calc R U . . .
C15 C 0.4837(2) -0.05839(11) 0.13592(15) 0.0146(5) Uani 1 1 d . . . . .
C14 C 0.4216(2) -0.10534(12) 0.09848(15) 0.0172(5) Uani 1 1 d . . . . .
H14 H 0.456383 -0.139434 0.073422 0.021 Uiso 1 1 calc R U . . .
C13 C 0.3118(2) -0.10145(12) 0.09854(15) 0.0179(5) Uani 1 1 d . . . . .
H13 H 0.270330 -0.133725 0.075110 0.022 Uiso 1 1 calc R U . . .
C12 C 0.3256(2) -0.00439(12) 0.16908(15) 0.0137(5) Uani 1 1 d . . . . .
C10 C 0.2589(2) -0.04971(12) 0.13322(15) 0.0163(5) Uani 1 1 d . . . . .
C9 C 0.1461(2) -0.04092(12) 0.13468(16) 0.0176(5) Uani 1 1 d . . . . .
H9 H 0.099481 -0.070713 0.111135 0.021 Uiso 1 1 calc R U . . .
C8 C 0.1047(2) 0.01089(13) 0.17033(16) 0.0190(5) Uani 1 1 d . . . . .
H8 H 0.028761 0.016225 0.172163 0.023 Uiso 1 1 calc R U . . .
C7 C 0.1719(2) 0.05685(12) 0.20463(16) 0.0172(5) Uani 1 1 d . . . . .
H7 H 0.140452 0.092532 0.228415 0.021 Uiso 1 1 calc R U . . .
C6 C 0.2828(2) 0.05030(12) 0.20383(15) 0.0147(5) Uani 1 1 d . . . . .
C5 C 0.2713(2) 0.17231(13) 0.11738(16) 0.0198(5) Uani 1 1 d . . . . .
H5A H 0.278882 0.210887 0.086945 0.030 Uiso 1 1 calc R U . . .
H5B H 0.201148 0.153498 0.105716 0.030 Uiso 1 1 calc R U . . .
H5C H 0.328876 0.143521 0.102165 0.030 Uiso 1 1 calc R U . . .
N4 N 0.43546(17) -0.01094(9) 0.17200(13) 0.0135(4) Uani 1 1 d . . . . .
C4 C 0.2101(2) 0.23711(13) 0.22870(17) 0.0217(6) Uani 1 1 d . . . . .
H4A H 0.137567 0.231639 0.206508 0.033 Uiso 1 1 calc R U . . .
H4B H 0.240448 0.276328 0.209551 0.033 Uiso 1 1 calc R U . . .
H4C H 0.206049 0.237765 0.287219 0.033 Uiso 1 1 calc R U . . .
F3 F 0.53472(16) 0.34139(9) 0.65985(10) 0.0343(4) Uani 1 1 d . . . . .
C3 C 0.4062(2) 0.24054(12) 0.32932(18) 0.0213(6) Uani 1 1 d . . . . .
H3A H 0.479887 0.243715 0.349968 0.032 Uiso 1 1 calc R U . . .
H3B H 0.356345 0.260695 0.366627 0.032 Uiso 1 1 calc R U . . .
H3C H 0.401876 0.261001 0.277090 0.032 Uiso 1 1 calc R U . . .
N3 N 0.27882(18) 0.18579(10) 0.20306(13) 0.0160(4) Uani 1 1 d . . . . .
O3 O 0.4839(2) 0.25021(11) 0.53601(15) 0.0401(6) Uani 1 1 d . . . . .
F2 F 0.65228(16) 0.38794(9) 0.58748(13) 0.0388(5) Uani 1 1 d . . . . .
C2 C 0.4004(2) 0.13748(13) 0.39088(16) 0.0202(5) Uani 1 1 d . . . . .
H2A H 0.378316 0.159809 0.439217 0.030 Uiso 1 1 calc R U . . .
H2B H 0.477905 0.128947 0.393235 0.030 Uiso 1 1 calc R U . . .
H2C H 0.360708 0.098297 0.387334 0.030 Uiso 1 1 calc R U . . .
N2 N 0.37695(17) 0.17525(10) 0.32077(13) 0.0154(4) Uani 1 1 d . . . . .
O2 O 0.60342(17) 0.30674(10) 0.44703(12) 0.0252(4) Uani 1 1 d . . . . .
S1 S 0.58334(6) 0.28310(3) 0.52634(4) 0.02139(16) Uani 1 1 d . . . . .

loop_
_atom_site_aniso_label
_atom_site_aniso_U_11
_atom_site_aniso_U_22
_atom_site_aniso_U_33
_atom_site_aniso_U_23
_atom_site_aniso_U_13
_atom_site_aniso_U_12
Cu1 0.0132(2) 0.0109(2) 0.0137(2) 0.000 -0.00145(16) 0.000
C1 0.0123(11) 0.0166(11) 0.0134(11) 0.0002(10) 0.0025(9) -0.0023(9)
N1 0.0129(9) 0.0141(10) 0.0150(10) -0.0015(8) 0.0011(8) -0.0005(8)
O1 0.0546(15) 0.0359(13) 0.0267(12) -0.0044(10) -0.0078(11) 0.0223(12)
F1 0.0373(11) 0.0418(11) 0.0323(10) -0.0034(9) -0.0056(9) 0.0200(9)
C100 0.0199(13) 0.0247(14) 0.0207(14) -0.0017(11) -0.0003(11) 0.0020(11)
C21 0.0225(13) 0.0196(13) 0.0143(12) 0.0001(10) 0.0015(10) 0.0031(11)
C20 0.0221(14) 0.0225(13) 0.0192(13) 0.0033(11) 0.0056(11) 0.0019(11)
C19 0.0211(13) 0.0266(14) 0.0200(14) -0.0001(11) 0.0044(11) 0.0041(11)
C18 0.0229(13) 0.0233(13) 0.0157(13) 0.0005(11) -0.0003(11) 0.0069(11)
C17 0.0221(13) 0.0189(13) 0.0153(12) 0.0012(10) 0.0032(10) 0.0022(10)
C16 0.0186(12) 0.0129(11) 0.0131(12) -0.0019(9) 0.0011(10) 0.0015(9)
C15 0.0202(13) 0.0138(11) 0.0100(11) 0.0002(9) -0.0008(9) -0.0001(10)
C14 0.0225(13) 0.0170(12) 0.0121(12) -0.0025(10) 0.0013(10) 0.0011(10)
C13 0.0234(13) 0.0172(12) 0.0132(12) -0.0016(10) -0.0026(10) -0.0042(10)
C12 0.0150(11) 0.0149(11) 0.0112(11) 0.0021(9) -0.0001(9) -0.0013(9)
C10 0.0194(12) 0.0174(12) 0.0122(12) 0.0008(10) -0.0010(10) -0.0024(10)
C9 0.0174(12) 0.0200(12) 0.0155(12) 0.0002(10) -0.0022(10) -0.0049(10)
C8 0.0150(12) 0.0254(14) 0.0168(13) 0.0032(11) 0.0003(10) -0.0014(10)
C7 0.0182(12) 0.0192(12) 0.0142(12) -0.0003(10) 0.0016(10) 0.0017(10)
C6 0.0183(12) 0.0176(12) 0.0082(11) 0.0010(9) -0.0004(9) -0.0023(10)
C5 0.0242(14) 0.0217(13) 0.0136(12) 0.0006(10) -0.0025(11) 0.0007(11)
N4 0.0159(10) 0.0134(10) 0.0111(10) 0.0005(8) 0.0006(8) -0.0004(8)
C4 0.0219(13) 0.0196(13) 0.0236(14) -0.0021(11) -0.0031(11) 0.0073(11)
F3 0.0418(11) 0.0436(11) 0.0176(9) -0.0036(8) 0.0019(8) 0.0054(9)
C3 0.0243(14) 0.0161(12) 0.0235(14) -0.0046(11) -0.0004(11) -0.0006(10)
N3 0.0195(11) 0.0153(10) 0.0131(10) 0.0005(8) -0.0004(9) 0.0024(9)
O3 0.0525(16) 0.0382(13) 0.0296(12) 0.0007(10) 0.0041(11) -0.0248(12)
F2 0.0324(10) 0.0348(10) 0.0491(12) -0.0139(9) 0.0008(9) -0.0117(8)
C2 0.0221(13) 0.0253(14) 0.0133(12) 0.0007(11) -0.0018(10) 0.0032(11)
N2 0.0161(10) 0.0161(10) 0.0141(10) -0.0012(8) 0.0002(8) 0.0014(8)
O2 0.0302(11) 0.0260(10) 0.0193(10) 0.0011(8) 0.0019(9) -0.0024(9)
S1 0.0282(4) 0.0181(3) 0.0178(3) -0.0002(3) -0.0001(3) -0.0018(3)

loop_
_atom_type_symbol
_atom_type_description
_atom_type_scat_dispersion_real
_atom_type_scat_dispersion_imag
_atom_type_scat_source
C C 0.0033 0.0016 'International Tables Vol C Tables 4.2.6.8 and 6.1.1.4'
H H 0.0000 0.0000 'International Tables Vol C Tables 4.2.6.8 and 6.1.1.4'
N N 0.0061 0.0033 'International Tables Vol C Tables 4.2.6.8 and 6.1.1.4'
O O 0.0106 0.0060 'International Tables Vol C Tables 4.2.6.8 and 6.1.1.4'
F F 0.0171 0.0103 'International Tables Vol C Tables 4.2.6.8 and 6.1.1.4'
S S 0.1246 0.1234 'International Tables Vol C Tables 4.2.6.8 and 6.1.1.4'
Cu Cu 0.3201 1.2651 'International Tables Vol C Tables 4.2.6.8 and 6.1.1.4'

loop_
_geom_angle_atom_site_label_1
_geom_angle_atom_site_label_2
_geom_angle_atom_site_label_3
_geom_angle
_geom_angle_site_symmetry_1
_geom_angle_site_symmetry_3
_geom_angle_publ_flag
N1 Cu1 N1 124.65(12) . 3_655 ?
N1 Cu1 N4 135.81(9) . 3_655 ?
N1 Cu1 N4 82.85(9) 3_655 3_655 ?
N1 Cu1 N4 82.85(9) . . ?
N1 Cu1 N4 135.81(9) 3_655 . ?
N4 Cu1 N4 100.71(12) 3_655 . ?
N2 C1 N3 120.1(2) . . ?
N2 C1 N1 117.5(2) . . ?
N3 C1 N1 122.4(2) . . ?
C1 N1 C6 121.1(2) . . ?
C1 N1 Cu1 127.96(17) . . ?
C6 N1 Cu1 110.77(16) . . ?
F1 C100 F2 107.2(2) . . ?
F1 C100 F3 107.1(2) . . ?
F2 C100 F3 106.8(2) . . ?
F1 C100 S1 111.9(2) . . ?
F2 C100 S1 111.55(19) . . ?
F3 C100 S1 111.9(2) . . ?
C20 C21 C16 111.1(2) . . ?
C20 C21 H21A 109.4 . . ?
C16 C21 H21A 109.4 . . ?
C20 C21 H21B 109.4 . . ?
C16 C21 H21B 109.4 . . ?
H21A C21 H21B 108.0 . . ?
C19 C20 C21 111.3(2) . . ?
C19 C20 H20A 109.4 . . ?
C21 C20 H20A 109.4 . . ?
C19 C20 H20B 109.4 . . ?
C21 C20 H20B 109.4 . . ?
H20A C20 H20B 108.0 . . ?
C18 C19 C20 110.5(2) . . ?
C18 C19 H19A 109.5 . . ?
C20 C19 H19A 109.5 . . ?
C18 C19 H19B 109.5 . . ?
C20 C19 H19B 109.5 . . ?
H19A C19 H19B 108.1 . . ?
C19 C18 C17 111.0(2) . . ?
C19 C18 H18A 109.4 . . ?
C17 C18 H18A 109.4 . . ?
C19 C18 H18B 109.4 . . ?
C17 C18 H18B 109.4 . . ?
H18A C18 H18B 108.0 . . ?
C16 C17 C18 109.1(2) . . ?
C16 C17 H17A 109.9 . . ?
C18 C17 H17A 109.9 . . ?
C16 C17 H17B 109.9 . . ?
C18 C17 H17B 109.9 . . ?
H17A C17 H17B 108.3 . . ?
C15 C16 C17 113.7(2) . . ?
C15 C16 C21 110.6(2) . . ?
C17 C16 C21 110.0(2) . . ?
C15 C16 H16 107.4 . . ?
C17 C16 H16 107.4 . . ?
C21 C16 H16 107.4 . . ?
N4 C15 C14 120.4(2) . . ?
N4 C15 C16 117.6(2) . . ?
C14 C15 C16 121.9(2) . . ?
C13 C14 C15 119.9(2) . . ?
C13 C14 H14 120.1 . . ?
C15 C14 H14 120.1 . . ?
C14 C13 C10 120.7(2) . . ?
C14 C13 H13 119.7 . . ?
C10 C13 H13 119.7 . . ?
N4 C12 C10 121.7(2) . . ?
N4 C12 C6 116.3(2) . . ?
C10 C12 C6 121.9(2) . . ?
C9 C10 C12 118.7(2) . . ?
C9 C10 C13 124.8(2) . . ?
C12 C10 C13 116.5(2) . . ?
C8 C9 C10 119.3(2) . . ?
C8 C9 H9 120.3 . . ?
C10 C9 H9 120.3 . . ?
C9 C8 C7 121.9(2) . . ?
C9 C8 H8 119.1 . . ?
C7 C8 H8 119.1 . . ?
C6 C7 C8 120.6(2) . . ?
C6 C7 H7 119.7 . . ?
C8 C7 H7 119.7 . . ?
C7 C6 N1 127.5(2) . . ?
C7 C6 C12 117.5(2) . . ?
N1 C6 C12 114.9(2) . . ?
N3 C5 H5A 109.5 . . ?
N3 C5 H5B 109.5 . . ?
H5A C5 H5B 109.5 . . ?
N3 C5 H5C 109.5 . . ?
H5A C5 H5C 109.5 . . ?
H5B C5 H5C 109.5 . . ?
C15 N4 C12 120.7(2) . . ?
C15 N4 Cu1 127.40(17) . . ?
C12 N4 Cu1 110.98(17) . . ?
N3 C4 H4A 109.5 . . ?
N3 C4 H4B 109.5 . . ?
H4A C4 H4B 109.5 . . ?
N3 C4 H4C 109.5 . . ?
H4A C4 H4C 109.5 . . ?
H4B C4 H4C 109.5 . . ?
N2 C3 H3A 109.5 . . ?
N2 C3 H3B 109.5 . . ?
H3A C3 H3B 109.5 . . ?
N2 C3 H3C 109.5 . . ?
H3A C3 H3C 109.5 . . ?
H3B C3 H3C 109.5 . . ?
C1 N3 C4 123.7(2) . . ?
C1 N3 C5 122.5(2) . . ?
C4 N3 C5 113.6(2) . . ?
N2 C2 H2A 109.5 . . ?
N2 C2 H2B 109.5 . . ?
H2A C2 H2B 109.5 . . ?
N2 C2 H2C 109.5 . . ?
H2A C2 H2C 109.5 . . ?
H2B C2 H2C 109.5 . . ?
C1 N2 C2 121.7(2) . . ?
C1 N2 C3 124.0(2) . . ?
C2 N2 C3 114.2(2) . . ?
O3 S1 O1 115.43(16) . . ?
O3 S1 O2 115.31(14) . . ?
O1 S1 O2 114.88(14) . . ?
O3 S1 C100 103.48(14) . . ?
O1 S1 C100 102.46(14) . . ?
O2 S1 C100 102.59(13) . . ?

loop_
_geom_bond_atom_site_label_1
_geom_bond_atom_site_label_2
_geom_bond_distance
_geom_bond_site_symmetry_2
_geom_bond_publ_flag
Cu1 N1 1.973(2) . ?
Cu1 N1 1.973(2) 3_655 ?
Cu1 N4 1.988(2) 3_655 ?
Cu1 N4 1.988(2) . ?
C1 N2 1.340(3) . ?
C1 N3 1.345(3) . ?
C1 N1 1.356(3) . ?
N1 C6 1.412(3) . ?
O1 S1 1.437(2) . ?
F1 C100 1.328(3) . ?
C100 F2 1.335(3) . ?
C100 F3 1.337(3) . ?
C100 S1 1.822(3) . ?
C21 C20 1.532(4) . ?
C21 C16 1.540(4) . ?
C21 H21A 0.9900 . ?
C21 H21B 0.9900 . ?
C20 C19 1.529(4) . ?
C20 H20A 0.9900 . ?
C20 H20B 0.9900 . ?
C19 C18 1.521(4) . ?
C19 H19A 0.9900 . ?
C19 H19B 0.9900 . ?
C18 C17 1.533(4) . ?
C18 H18A 0.9900 . ?
C18 H18B 0.9900 . ?
C17 C16 1.531(4) . ?
C17 H17A 0.9900 . ?
C17 H17B 0.9900 . ?
C16 C15 1.502(4) . ?
C16 H16 1.0000 . ?
C15 N4 1.330(3) . ?
C15 C14 1.418(4) . ?
C14 C13 1.365(4) . ?
C14 H14 0.9500 . ?
C13 C10 1.419(4) . ?
C13 H13 0.9500 . ?
C12 N4 1.371(3) . ?
C12 C10 1.415(3) . ?
C12 C6 1.418(4) . ?
C10 C9 1.412(4) . ?
C9 C8 1.367(4) . ?
C9 H9 0.9500 . ?
C8 C7 1.416(4) . ?
C8 H8 0.9500 . ?
C7 C6 1.383(4) . ?
C7 H7 0.9500 . ?
C5 N3 1.465(3) . ?
C5 H5A 0.9800 . ?
C5 H5B 0.9800 . ?
C5 H5C 0.9800 . ?
C4 N3 1.462(3) . ?
C4 H4A 0.9800 . ?
C4 H4B 0.9800 . ?
C4 H4C 0.9800 . ?
C3 N2 1.461(3) . ?
C3 H3A 0.9800 . ?
C3 H3B 0.9800 . ?
C3 H3C 0.9800 . ?
O3 S1 1.433(2) . ?
C2 N2 1.457(3) . ?
C2 H2A 0.9800 . ?
C2 H2B 0.9800 . ?
C2 H2C 0.9800 . ?
O2 S1 1.443(2) . ?

loop_
_geom_hbond_atom_site_label_D
_geom_hbond_atom_site_label_H
_geom_hbond_atom_site_label_A
_geom_hbond_distance_DH
_geom_hbond_distance_HA
_geom_hbond_distance_DA
_geom_hbond_angle_DHA
_geom_hbond_site_symmetry_A
_geom_hbond_publ_flag
C14 H14 O3 0.95 2.49 3.384(4) 156.2 7 yes
C5 H5A O2 0.98 2.59 3.462(4) 147.6 3_655 yes
C4 H4C O1 0.98 2.51 3.482(4) 173.7 4_456 yes
C3 H3B O1 0.98 2.55 3.368(4) 141.4 4_456 yes
